data_1100258
loop_
_publ_author_name
'Gr\"ob, Thorsten'
'Chitsaz, Soheila'
'Harms, Klaus'
'Dehnicke, Kurt'

_publ_section_title
;
 Phosphaniminate von Alkalimetallen: Die Kristallstrukturen von
 [KNPCy~3~]~4~, [KNPCy~3~]~4~&#x00B7;2OPCy~3~, [CsNPCy~3~]~4~&#x00B7;4OPCy~3~
 und [Li~4~(NPPh~3~)(OSiMe~2~NPPh~3~)~3~(DME)]
;
_journal_coden_ASTM ZAACAB
_journal_issue 2
_journal_name_full
;
 Zeitschrift fuer Anorganische und Allgemeine Chemie
;
_journal_page_first 473
_journal_page_last 479
_journal_paper_doi 10.1002/1521-3749(200202)628:2<473::AID-ZAAC473>3.0.CO;2-Z
_journal_volume 628
_journal_year 2002
_chemical_formula_moiety
;
C82 H88 Li4 N4 O5 P4 Si3,0.5(C4 H10 O2)
;
_chemical_formula_sum 'C84 H93 Li4 N4 O6 P4 Si3'
_chemical_name_systematic
;
(\m~3~-Triphenylphosphanimino)-tris(\m~3~-N-(triphenylphosphino)imino(dimethyl
)siloxy)-(dimethoxyethane-O)-tetra-lithium dimethoxyethane solvate
;
_space_group_IT_number 167
_symmetry_cell_setting rhombohedral
_symmetry_space_group_name_Hall '-R 3 2"c'
_symmetry_space_group_name_H-M 'R -3 c :H'
_cell_angle_alpha 90
_cell_angle_beta 90
_cell_angle_gamma 120
_cell_formula_units_Z 12
_cell_length_a 15.835(1)
_cell_length_b 15.835(1)
_cell_length_c 117.553(5)
_cell_volume 25527.041
_diffrn_ambient_temperature 193
_exptl_crystal_density_diffrn 1.164
_refine_ls_R_factor_gt 4.95
_refine_ls_wR_factor_gt 4.95
_cod_original_sg_symbol_H-M 'R -3 c'
_cod_database_code 1100258

loop_
_symmetry_equiv_pos_site_id
_symmetry_equiv_pos_as_xyz
1 x,y,z
2 -y,x-y,z
3 -x+y,-x,z
4 y,x,1/2-z
5 -1/3+x,1/3+y,1/3+z
6 -1/3-y,1/3+x-y,1/3+z
7 -1/3-x+y,1/3-x,1/3+z
8 -1/3+y,1/3+x,-1/6-z
9 1/3+x,-1/3+y,-1/3+z
10 1/3+y,-1/3+x,1/6-z
11 -x+y,y,1/2+z
12 x,x-y,1/2+z
13 -1/3+y,1/3-x+y,1/3-z
14 -1/3+x-y,1/3+x,1/3-z
15 -1/3-x+y,1/3+y,-1/6+z
16 -1/3+x,1/3+x-y,-1/6+z
17 1/3-x+y,-1/3+y,1/6+z
18 1/3+x,-1/3+x-y,1/6+z
19 -x,-y,-z
20 y,-x+y,-z
21 x-y,x,-z
22 -y,-x,-1/2+z
23 1/3-x,-1/3-y,-1/3-z
24 1/3+y,-1/3-x+y,-1/3-z
25 1/3+x-y,-1/3+x,-1/3-z
26 1/3-y,-1/3-x,1/6+z
27 -1/3-x,1/3-y,1/3-z
28 -1/3-y,1/3-x,-1/6+z
29 x-y,-y,-1/2-z
30 -x,-x+y,-1/2-z
31 1/3-y,-1/3+x-y,-1/3+z
32 1/3-x+y,-1/3-x,-1/3+z
33 1/3+x-y,-1/3-y,1/6-z
34 1/3-x,-1/3-x+y,1/6-z
35 -1/3+x-y,1/3-y,-1/6-z
36 -1/3-x,1/3-x+y,-1/6-z

loop_
_atom_site_label
_atom_site_type_symbol
_atom_site_fract_x
_atom_site_fract_y
_atom_site_fract_z
P1 P 0.22079(5) 0.89594(5) 0.03635(1)
Si1 Si 0.39672(6) 0.88789(6) 0.02778(1)
N1 N 0.29356(16) 0.85711(15) 0.03589(2)
O1 O 0.40556(13) 0.79194(13) 0.02736(2)
C1 C 0.13594(19) 0.8561(2) 0.02435(2)
Li1 Li 0.33330 0.66670 0.01959(7)
P2 P 0.33330 0.66670 0.06238(1)
N2 N 0.33330 0.66670 0.04935(3)
C2 C 0.0803(2) 0.8987(2) 0.02115(3)
H1 H 0.08790 0.95440 0.02510
Li2 Li 0.2786(3) 0.7192(3) 0.03757(4)
O2 O 0.33330 0.66670 0.00254(5)
C3 C 0.0148(2) 0.8603(2) 0.01233(3)
H2 H -0.02220 0.88990 0.01020
O3 O 0.33330 0.66670 -0.02153(12)
C4 C 0.0024(2) 0.7787(2) 0.00655(3)
H3 H -0.04280 0.75230 0.00050
C5 C 0.0564(2) 0.7360(2) 0.00971(3)
H4 H 0.04780 0.67970 0.00580
C6 C 0.1230(2) 0.7744(2) 0.01856(3)
H5 H 0.15980 0.74450 0.02070
C7 C 0.1428(2) 0.8514(2) 0.04881(3)
C8 C 0.1566(3) 0.7970(3) 0.05677(3)
H6 H 0.20710 0.78190 0.05580
C9 C 0.0977(3) 0.7633(3) 0.06632(3)
H7 H 0.10820 0.72540 0.07180
C10 C 0.0246(3) 0.7841(3) 0.06793(3)
H8 H -0.01580 0.76020 0.07450
C11 C 0.0096(3) 0.8392(3) 0.06013(3)
H9 H -0.04100 0.85410 0.06120
C12 C 0.0684(3) 0.8731(3) 0.05060(3)
H10 H 0.05810 0.91170 0.04520
C13 C 0.2779(2) 1.0274(2) 0.03776(3)
C14 C 0.3178(3) 1.0654(3) 0.04844(4)
H11 H 0.30740 1.02200 0.05450
C15 C 0.3724(3) 1.1657(3) 0.05030(5)
H12 H 0.40070 1.19130 0.05750
C16 C 0.3839(4) 1.2266(3) 0.04126(6)
H13 H 0.41810 1.29500 0.04250
C17 C 0.3482(4) 1.1922(3) 0.03081(6)
H14 H 0.35890 1.23600 0.02470
C18 C 0.2944(3) 1.0897(2) 0.02895(4)
H15 H 0.27000 1.06480 0.02160
C19 C 0.2168(2) 0.5822(2) 0.06915(3)
C20 C 0.2060(3) 0.5396(3) 0.07977(3)
H16 H 0.26230 0.55380 0.08410
C21 C 0.1138(3) 0.4762(3) 0.08414(4)
H17 H 0.10760 0.44730 0.09140
C22 C 0.0326(3) 0.4554(3) 0.07808(5)
H18 H -0.03020 0.41360 0.08120
C23 C 0.0413(3) 0.4947(3) 0.06752(5)
H19 H -0.01550 0.47940 0.06320
C24 C 0.1336(2) 0.5576(3) 0.06300(3)
H20 H 0.13900 0.58370 0.05560
C25 C 0.5065(2) 0.9941(2) 0.03427(4)
H21 H 0.52320 0.97360 0.04140
H22 H 0.49220 1.04640 0.03580
H23 H 0.56150 1.01780 0.02900
C26 C 0.3861(3) 0.9314(3) 0.01334(3)
H24 H 0.32930 0.87940 0.00940
H25 H 0.44520 0.94900 0.00890
H26 H 0.37800 0.98870 0.01410
C27 C 0.3260(7) 0.5685(6) -0.00310(7)
C28 C 0.380(4) 0.617(3) -0.01337(17)
C29 C 0.33330 0.66670 -0.0346(4)
C30? C 0.167(3) 0.500(3) -0.08330
C31? C 0.33330 0.66670 -0.0640(7)
C32? C 0.241(3) 0.611(3) -0.0679(7)
C33? C 0.251(5) 0.546(4) -0.0723(6)
O4? O 0.241(3) 0.611(3) -0.0679(7)
O5? O 0.251(5) 0.546(4) -0.0723(6)
O1B* O 0.38638(13) 0.59444(13) 0.02736(2)
Si1B* Si 0.49117(6) 0.60328(6) 0.02778(1)
N1B* N 0.56355(16) 0.70644(15) 0.03589(2)
P1B* P 0.67515(5) 0.77921(5) 0.03635(1)
C1B* C 0.72016(19) 0.86406(20) 0.02435(2)
C2B* C 0.8184(2) 0.9197(2) 0.02115(3)
H1B* H 0.86650 0.91210 0.02510
C3B* C 0.8455(2) 0.9852(2) 0.01233(3)
H2B* H 0.91210 1.02220 0.01020
C4B* C 0.7763(2) 0.9976(2) 0.00655(3)
H3B* H 0.79510 1.04280 0.00050
C5B* C 0.6796(2) 0.9436(2) 0.00971(3)
H4B* H 0.63190 0.95220 0.00580
C6B* C 0.6514(2) 0.8770(2) 0.01856(3)
H5B* H 0.58470 0.84020 0.02070
C7B* C 0.7086(2) 0.8572(2) 0.04881(3)
C8B* C 0.6404(3) 0.8434(3) 0.05677(3)
H6B* H 0.57480 0.79290 0.05580
C9B* C 0.6656(3) 0.9023(3) 0.06632(3)
H7B* H 0.61720 0.89180 0.07180
C10B* C 0.7595(3) 0.9754(3) 0.06793(3)
H8B* H 0.77600 1.01580 0.07450
C11B* C 0.8296(3) 0.9904(3) 0.06013(3)
H9B* H 0.89510 1.04100 0.06120
C12B* C 0.8047(3) 0.9316(3) 0.05060(3)
H10B* H 0.85360 0.94190 0.04520
C13B* C 0.7495(2) 0.7221(2) 0.03776(3)
C14B* C 0.7476(3) 0.6822(3) 0.04844(4)
H11B* H 0.71460 0.69260 0.05450
C15B* C 0.7933(3) 0.6276(3) 0.05030(5)
H12B* H 0.79060 0.59930 0.05750
C16B* C 0.8427(4) 0.6161(3) 0.04126(6)
H13B* H 0.87690 0.58190 0.04250
C17B* C 0.8440(4) 0.6518(3) 0.03081(6)
H14B* H 0.87710 0.64110 0.02470
C18B* C 0.7953(3) 0.7056(2) 0.02895(4)
H15B* H 0.79480 0.73000 0.02160
Li2B* Li 0.4406(3) 0.7214(3) 0.03757(4)
O1A* O 0.20806(13) 0.61362(13) 0.02736(2)
Si1A* Si 0.11211(6) 0.50883(6) 0.02778(1)
N1A* N 0.14289(16) 0.43645(15) 0.03589(2)
P1A* P 0.10406(5) 0.32485(5) 0.03635(1)
C1A* C 0.14390(19) 0.27984(20) 0.02435(2)
C2A* C 0.1013(2) 0.1816(2) 0.02115(3)
H1A* H 0.04560 0.13350 0.02510
C3A* C 0.1397(2) 0.1545(2) 0.01233(3)
H2A* H 0.11010 0.08790 0.01020
C4A* C 0.2213(2) 0.2237(2) 0.00655(3)
H3A* H 0.24770 0.20490 0.00050
C5A* C 0.2640(2) 0.3204(2) 0.00971(3)
H4A* H 0.32030 0.36810 0.00580
C6A* C 0.2256(2) 0.3486(2) 0.01856(3)
H5A* H 0.25550 0.41530 0.02070
C7A* C 0.1486(2) 0.2914(2) 0.04881(3)
C8A* C 0.2030(3) 0.3596(3) 0.05677(3)
H6A* H 0.21810 0.42520 0.05580
C9A* C 0.2367(3) 0.3344(3) 0.06632(3)
H7A* H 0.27460 0.38280 0.07180
C10A* C 0.2159(3) 0.2405(3) 0.06793(3)
H8A* H 0.23980 0.22400 0.07450
C11A* C 0.1608(3) 0.1704(3) 0.06013(3)
H9A* H 0.14590 0.10490 0.06120
C12A* C 0.1269(3) 0.1953(3) 0.05060(3)
H10A* H 0.08830 0.14640 0.04520
C13A* C -0.0274(2) 0.2505(2) 0.03776(3)
C14A* C -0.0654(3) 0.2524(3) 0.04844(4)
H11A* H -0.02200 0.28540 0.05450
C15A* C -0.1657(3) 0.2067(3) 0.05030(5)
H12A* H -0.19130 0.20940 0.05750
C16A* C -0.2266(4) 0.1573(3) 0.04126(6)
H13A* H -0.29500 0.12310 0.04250
C17A* C -0.1922(4) 0.1560(3) 0.03081(6)
H14A* H -0.23600 0.12290 0.02470
C18A* C -0.0897(3) 0.2047(2) 0.02895(4)
H15A* H -0.06480 0.20520 0.02160
Li2A* Li 0.2808(3) 0.5594(3) 0.03757(4)
C19A* C 0.4178(2) 0.6346(2) 0.06915(3)
C20A* C 0.4604(3) 0.6664(3) 0.07977(3)
H16A* H 0.44620 0.70850 0.08410
C21A* C 0.5238(3) 0.6376(3) 0.08414(4)
H17A* H 0.55270 0.66030 0.09140
C22A* C 0.5446(3) 0.5772(3) 0.07808(5)
H18A* H 0.58640 0.55620 0.08120
C23A* C 0.5053(3) 0.5466(3) 0.06752(5)
H19A* H 0.52060 0.50510 0.06320
C24A* C 0.4424(2) 0.5760(3) 0.06300(3)
H20A* H 0.41630 0.55530 0.05560
C19B* C 0.3654(2) 0.7832(2) 0.06915(3)
C20B* C 0.3336(3) 0.7940(3) 0.07977(3)
H16B* H 0.29150 0.73770 0.08410
C21B* C 0.3624(3) 0.8862(3) 0.08414(4)
H17B* H 0.33970 0.89240 0.09140
C22B* C 0.4228(3) 0.9674(3) 0.07808(5)
H18B* H 0.44380 1.03020 0.08120
C23B* C 0.4534(3) 0.9587(3) 0.06752(5)
H19B* H 0.49490 1.01550 0.06320
C24B* C 0.4240(2) 0.8664(3) 0.06300(3)
H20B* H 0.44470 0.86100 0.05560
C28A* C 0.383(4) 0.763(3) -0.01337(17)
C27A* C 0.4315(7) 0.7575(6) -0.00310(7)
C27B* C 0.2425(7) 0.6740(6) -0.00310(7)
C28B* C 0.237(4) 0.620(3) -0.01337(17)
C25A* C 0.0059(2) 0.5124(2) 0.03427(4)
H21A* H 0.02640 0.54960 0.04140
H22A* H -0.04640 0.44580 0.03580
H23A* H -0.01780 0.54370 0.02900
C26A* C 0.0686(3) 0.4547(3) 0.01334(3)
H24A* H 0.12060 0.44990 0.00940
H25A* H 0.05100 0.49620 0.00890
H26A* H 0.01130 0.38930 0.01410
C25B* C 0.4876(2) 0.4935(2) 0.03427(4)
H21B* H 0.45040 0.47680 0.04140
H22B* H 0.55420 0.50780 0.03580
H23B* H 0.45630 0.43850 0.02900
C26B* C 0.5453(3) 0.6139(3) 0.01334(3)
H24B* H 0.55010 0.67070 0.00940
H25B* H 0.50380 0.55480 0.00890
H26B* H 0.61070 0.62200 0.01410

loop_
_atom_type_symbol
_atom_type_radius_bond
C 0.68
H 0.23
Li 1.03
N 0.68
O 0.73
P 1.05
Si 1.20
